data_4086998
loop_
_publ_author_name
'Goutierre, Anne-Sophie'
'Trinh, Huu Vinh'
'Larini, Paolo'
'Jazzar, Rodolphe'
'Baudoin, Olivier'

_publ_section_title
;
 Comparative Structural Analysis of Biarylphosphine Ligands in
 Arylpalladium Bromide and Malonate Complexes
;
_journal_issue 1
_journal_name_full Organometallics
_journal_page_first 129
_journal_paper_doi 10.1021/acs.organomet.6b00535
_journal_volume 36
_journal_year 2017
_chemical_formula_moiety 'C49 H53 F12 N2 O4 P1 Pd1'
_chemical_formula_sum 'C49 H53 F12 N2 O4 P Pd'
_chemical_formula_weight 1099.32
_space_group_IT_number 14
_symmetry_cell_setting monoclinic
_symmetry_space_group_name_Hall '-P 2yn'
_symmetry_space_group_name_H-M 'P 1 21/n 1'
_atom_sites_solution_hydrogens difmap
_atom_sites_solution_primary direct
_cell_angle_alpha 90
_cell_angle_beta 100.095(5)
_cell_angle_gamma 90
_cell_formula_units_Z 4
_cell_length_a 9.4972(5)
_cell_length_b 22.7710(10)
_cell_length_c 22.7350(10)
_cell_measurement_reflns_used 9158
_cell_measurement_temperature 150
_cell_measurement_theta_max 29.2000
_cell_measurement_theta_min 3.7140
_cell_volume 4840.6(4)
_computing_cell_refinement
;
CrysAlisPro, Agilent Technologies,
Version 1.171.36.28 (release 01-02-2013 CrysAlis171 .NET)
(compiled Feb  1 2013,16:14:44)
;
_computing_data_collection
;
CrysAlisPro, Agilent Technologies,
Version 1.171.36.28 (release 01-02-2013 CrysAlis171 .NET)
(compiled Feb  1 2013,16:14:44)
;
_computing_data_reduction
;
CrysAlisPro, Agilent Technologies,
Version 1.171.36.28 (release 01-02-2013 CrysAlis171 .NET)
(compiled Feb  1 2013,16:14:44)
;
_computing_molecular_graphics 'CAMERON (Watkin et al., 1996)'
_computing_publication_material 'CRYSTALS (Betteridge et al., 2003)'
_computing_structure_refinement 'CRYSTALS (Betteridge et al., 2003)'
_computing_structure_solution 'SIR97 (Altomare et al., 1999)'
_diffrn_ambient_temperature 150
_diffrn_detector_area_resol_mean 10.4678
_diffrn_measured_fraction_theta_full 0.996
_diffrn_measured_fraction_theta_max 0.856
_diffrn_measurement_device_type 'Xcalibur, Atlas, Gemini ultra'
_diffrn_measurement_method \w
_diffrn_radiation_monochromator graphite
_diffrn_radiation_source 'Enhance (Mo) X-ray Source'
_diffrn_radiation_type 'Mo K\a'
_diffrn_radiation_wavelength 0.7107
_diffrn_reflns_av_R_equivalents 0.085
_diffrn_reflns_limit_h_max 13
_diffrn_reflns_limit_h_min -9
_diffrn_reflns_limit_k_max 28
_diffrn_reflns_limit_k_min -29
_diffrn_reflns_limit_l_max 29
_diffrn_reflns_limit_l_min -30
_diffrn_reflns_number 35883
_diffrn_reflns_theta_full 26.638
_diffrn_reflns_theta_max 29.701
_diffrn_reflns_theta_min 2.819
_diffrn_standards_number 0
_exptl_absorpt_coefficient_mu 0.509
_exptl_absorpt_correction_T_max 0.940
_exptl_absorpt_correction_T_min 0.863
_exptl_absorpt_correction_type analytical
_exptl_absorpt_process_details
;
CrysAlisPro, Agilent Technologies,
Version 1.171.36.28 (release 01-02-2013 CrysAlis171 .NET)
(compiled Feb  1 2013,16:14:44)
Analytical numeric absorption correction using a multifaceted crystal
            model based on expressions derived by R.C. Clark & J.S. Reid.
(Clark, R. C. & Reid, J. S. (1995). Acta Cryst. A51, 887-897)
;
_exptl_crystal_colour colorless
_exptl_crystal_density_diffrn 1.508
_exptl_crystal_density_method 'not measured'
_exptl_crystal_description plate
_exptl_crystal_F_000 2248
_exptl_crystal_size_max 0.374
_exptl_crystal_size_mid 0.331
_exptl_crystal_size_min 0.133
_refine_diff_density_max 1.76
_refine_diff_density_min -1.67
_refine_ls_extinction_method None
_refine_ls_goodness_of_fit_ref 0.9765
_refine_ls_hydrogen_treatment constr
_refine_ls_matrix_type full
_refine_ls_number_parameters 649
_refine_ls_number_reflns 11743
_refine_ls_number_restraints 35
_refine_ls_R_factor_all 0.0912
_refine_ls_R_factor_gt 0.0608
_refine_ls_shift/su_max 0.0026731
_refine_ls_shift/su_mean 0.0001652
_refine_ls_structure_factor_coef Fsqd
_refine_ls_weighting_details
;
 Method, part 1, Chebychev polynomial, (Watkin, 1994, Prince, 1982) 
 [weight] = 1.0/[A~0~*T~0~(x)+A~1~*T~1~(x) ... +A~n-1~]*T~n-1~(x)] 
 where A~i~ are the Chebychev coefficients listed below and x= Fcalc/Fmax 
 Method = Robust Weighting (Prince, 1982) 
 W = [weight] * [1-(deltaF/6*sigmaF)^2^]^2^ 
 A~i~ are: 
 0.104E+04 0.141E+04 758. 222. 
;
_refine_ls_weighting_scheme calc
_refine_ls_wR_factor_all 0.1386
_refine_ls_wR_factor_gt 0.1143
_refine_ls_wR_factor_ref 0.1386
_reflns_limit_h_max 12
_reflns_limit_h_min -13
_reflns_limit_k_max 29
_reflns_limit_k_min 0
_reflns_limit_l_max 30
_reflns_limit_l_min 0
_reflns_number_gt 8306
_reflns_number_total 11767
_reflns_threshold_expression I>2.0\s(I)
_oxford_diffrn_Wilson_B_factor 1.90
_oxford_diffrn_Wilson_scale 0.42
_oxford_refine_ls_r_factor_ref 0.0912
_oxford_refine_ls_scale 1.876(8)
_oxford_reflns_number_all 11743
_oxford_reflns_threshold_expression_ref I>-10.0\s(I)
_cod_data_source_file om6b00535_si_002.cif
_cod_data_source_block ComplexB4
_cod_original_sg_symbol_H-M 'P 1 21/n 1 '
_cod_original_formula_sum 'C49 H53 F12 N2 O4 P1 Pd1'
_cod_database_code 4086998

loop_
_symmetry_equiv_pos_as_xyz
x,y,z
-x,-y,-z
-x+1/2,y+1/2,-z+1/2
x+1/2,-y+1/2,z+1/2

loop_
_atom_site_label
_atom_site_type_symbol
_atom_site_fract_x
_atom_site_fract_y
_atom_site_fract_z
_atom_site_U_iso_or_equiv
_atom_site_occupancy
_atom_site_adp_type
_atom_site_refinement_flags_posn
_atom_site_refinement_flags_adp
_atom_site_disorder_assembly
_atom_site_disorder_group
Pd1 Pd 0.72565(4) 0.638271(16) 0.691593(16) 0.0210 1.0000 Uani . . . .
P2 P 0.62329(12) 0.62366(5) 0.77168(6) 0.0227 1.0000 Uani . . . .
C3 C 0.4259(5) 0.6175(2) 0.7537(2) 0.0275 1.0000 Uani . . . .
C4 C 0.3606(6) 0.5698(3) 0.7775(3) 0.0368 1.0000 Uani . . . .
C5 C 0.2128(6) 0.5637(3) 0.7682(3) 0.0467 1.0000 Uani . . . .
C6 C 0.1282(6) 0.6046(3) 0.7355(3) 0.0487 1.0000 Uani . . . .
C7 C 0.1901(6) 0.6508(3) 0.7099(3) 0.0416 1.0000 Uani . . . .
C8 C 0.3395(5) 0.6580(2) 0.7173(2) 0.0294 1.0000 Uani . . . .
C9 C 0.3922(5) 0.7072(2) 0.6830(2) 0.0284 1.0000 Uani . . . .
C10 C 0.4131(5) 0.7651(3) 0.7057(3) 0.0343 1.0000 Uani . . . .
N11 N 0.3774(5) 0.7796(2) 0.7629(2) 0.0427 1.0000 Uani . . . .
C12 C 0.4395(7) 0.8346(3) 0.7895(3) 0.0566 1.0000 Uani . . . .
H121 H 0.4102 0.8393 0.8271 0.0639 1.0000 Uiso R . . .
H122 H 0.4048 0.8666 0.7642 0.0639 1.0000 Uiso R . . .
H123 H 0.5410 0.8336 0.7950 0.0639 1.0000 Uiso R . . .
C13 C 0.2260(8) 0.7800(4) 0.7661(4) 0.0781 1.0000 Uani . . . .
H132 H 0.2132 0.7911 0.8051 0.0845 1.0000 Uiso R . . .
H131 H 0.1775 0.8071 0.7379 0.0845 1.0000 Uiso R . . .
H133 H 0.1881 0.7417 0.7574 0.0845 1.0000 Uiso R . . .
C14 C 0.4730(6) 0.8075(3) 0.6732(3) 0.0394 1.0000 Uani . . . .
C15 C 0.5086(7) 0.7935(3) 0.6185(3) 0.0440 1.0000 Uani . . . .
C16 C 0.4809(6) 0.7382(3) 0.5944(3) 0.0372 1.0000 Uani . . . .
C17 C 0.4201(5) 0.6948(2) 0.6249(2) 0.0310 1.0000 Uani . . . .
N18 N 0.3867(4) 0.6379(2) 0.59907(19) 0.0321 1.0000 Uani . . . .
C19 C 0.4667(6) 0.6211(3) 0.5525(3) 0.0399 1.0000 Uani . . . .
H193 H 0.4378 0.5827 0.5390 0.0439 1.0000 Uiso R . . .
H192 H 0.4475 0.6479 0.5199 0.0439 1.0000 Uiso R . . .
H191 H 0.5663 0.6212 0.5681 0.0439 1.0000 Uiso R . . .
C20 C 0.2332(6) 0.6290(3) 0.5764(3) 0.0443 1.0000 Uani . . . .
H203 H 0.2192 0.5905 0.5604 0.0482 1.0000 Uiso R . . .
H202 H 0.1996 0.6569 0.5461 0.0482 1.0000 Uiso R . . .
H201 H 0.1816 0.6334 0.6083 0.0482 1.0000 Uiso R . . .
H161 H 0.5056 0.7288 0.5567 0.0428 1.0000 Uiso R . . .
H151 H 0.5521 0.8224 0.5974 0.0584 1.0000 Uiso R . . .
H141 H 0.4899 0.8460 0.6890 0.0452 1.0000 Uiso R . . .
H71 H 0.1300 0.6790 0.6872 0.0436 1.0000 Uiso R . . .
H61 H 0.0270 0.6013 0.7299 0.0451 1.0000 Uiso R . . .
H51 H 0.1715 0.5303 0.7835 0.0529 1.0000 Uiso R . . .
H41 H 0.4187 0.5424 0.8023 0.0407 1.0000 Uiso R . . .
C21 C 0.6889(5) 0.5546(2) 0.8104(2) 0.0270 1.0000 Uani . . . .
C22 C 0.8490(5) 0.5431(2) 0.8080(3) 0.0302 1.0000 Uani . . . .
C23 C 0.8920(7) 0.4803(3) 0.8291(3) 0.0465 1.0000 Uani . . . .
C24 C 0.8655(8) 0.4693(3) 0.8923(4) 0.0622 1.0000 Uani . . . .
C25 C 0.7107(7) 0.4820(3) 0.8959(3) 0.0513 1.0000 Uani . . . .
C26 C 0.6671(6) 0.5445(2) 0.8756(2) 0.0354 1.0000 Uani . . . .
H262 H 0.5688 0.5505 0.8774 0.0402 1.0000 Uiso R . . .
H261 H 0.7235 0.5719 0.9010 0.0402 1.0000 Uiso R . . .
H252 H 0.6497 0.4553 0.8713 0.0654 1.0000 Uiso R . . .
H251 H 0.6991 0.4773 0.9362 0.0654 1.0000 Uiso R . . .
H242 H 0.8827 0.4288 0.9009 0.0718 1.0000 Uiso R . . .
H241 H 0.9278 0.4924 0.9205 0.0718 1.0000 Uiso R . . .
H231 H 0.8392 0.4534 0.8018 0.0506 1.0000 Uiso R . . .
H232 H 0.9914 0.4754 0.8291 0.0506 1.0000 Uiso R . . .
H221 H 0.8651 0.5483 0.7683 0.0384 1.0000 Uiso R . . .
H222 H 0.9064 0.5701 0.8337 0.0384 1.0000 Uiso R . . .
H211 H 0.6370 0.5238 0.7881 0.0328 1.0000 Uiso R . . .
C27 C 0.6530(5) 0.6860(2) 0.8246(2) 0.0264 1.0000 Uani . . . .
C28 C 0.8115(5) 0.6914(2) 0.8534(2) 0.0307 1.0000 Uani . . . .
C29 C 0.8355(7) 0.7446(3) 0.8954(3) 0.0428 1.0000 Uani . . . .
C30 C 0.7429(7) 0.7404(3) 0.9438(3) 0.0474 1.0000 Uani . . . .
C31 C 0.5860(7) 0.7368(3) 0.9153(3) 0.0421 1.0000 Uani . . . .
C32 C 0.5554(6) 0.6858(3) 0.8721(3) 0.0366 1.0000 Uani . . . .
H322 H 0.4579 0.6865 0.8530 0.0457 1.0000 Uiso R . . .
H321 H 0.5737 0.6506 0.8946 0.0457 1.0000 Uiso R . . .
H312 H 0.5657 0.7716 0.8923 0.0488 1.0000 Uiso R . . .
H311 H 0.5265 0.7351 0.9447 0.0488 1.0000 Uiso R . . .
H301 H 0.7581 0.7726 0.9708 0.0563 1.0000 Uiso R . . .
H302 H 0.7666 0.7048 0.9650 0.0563 1.0000 Uiso R . . .
H292 H 0.8090 0.7794 0.8730 0.0494 1.0000 Uiso R . . .
H291 H 0.9337 0.7468 0.9132 0.0494 1.0000 Uiso R . . .
H281 H 0.8679 0.6947 0.8229 0.0358 1.0000 Uiso R . . .
H282 H 0.8383 0.6570 0.8763 0.0358 1.0000 Uiso R . . .
H271 H 0.6291 0.7209 0.8021 0.0312 1.0000 Uiso R . . .
O33 O 0.7992(4) 0.72554(15) 0.71087(15) 0.0260 1.0000 Uani . . . .
C34 C 0.8445(5) 0.7600(2) 0.6747(2) 0.0252 1.0000 Uani . . . .
O35 O 0.8719(4) 0.81648(16) 0.69267(17) 0.0332 1.0000 Uani . . . .
C36 C 0.8510(6) 0.8313(2) 0.7519(2) 0.0372 1.0000 Uani . . . .
H362 H 0.8740 0.8715 0.7594 0.0402 1.0000 Uiso R . . .
H361 H 0.7534 0.8248 0.7544 0.0402 1.0000 Uiso R . . .
H363 H 0.9100 0.8076 0.7807 0.0402 1.0000 Uiso R . . .
C37 C 0.8700(5) 0.7489(2) 0.6167(2) 0.0258 1.0000 Uani . . . .
C38 C 0.8998(5) 0.7990(2) 0.5777(2) 0.0262 1.0000 Uani . . . .
C39 C 1.0247(6) 0.8327(2) 0.5902(2) 0.0318 1.0000 Uani . . . .
C40 C 1.0455(6) 0.8793(2) 0.5531(3) 0.0316 1.0000 Uani . . . .
C41 C 0.9460(6) 0.8927(2) 0.5028(2) 0.0336 1.0000 Uani . . . .
C42 C 0.8223(6) 0.8595(2) 0.4904(2) 0.0328 1.0000 Uani . . . .
C43 C 0.8004(6) 0.8129(2) 0.5278(2) 0.0324 1.0000 Uani . . . .
H431 H 0.7151 0.7904 0.5185 0.0323 1.0000 Uiso R . . .
C44 C 0.7079(7) 0.8726(3) 0.4385(3) 0.0461 1.0000 Uani . . . .
F45 F 0.6838(5) 0.8289(2) 0.39961(19) 0.0723 1.0000 Uani . . . .
F46 F 0.5839(5) 0.8829(3) 0.4541(2) 0.0948 1.0000 Uani . . . .
F47 F 0.7388(6) 0.9186(2) 0.4069(2) 0.0983 1.0000 Uani . . . .
H411 H 0.9592 0.9249 0.4777 0.0340 1.0000 Uiso R . . .
C48 C 1.1766(7) 0.9166(3) 0.5676(3) 0.0456 1.0000 Uani . . . .
F49 F 1.2579(12) 0.9076(6) 0.6211(8) 0.0745 0.5000 Uani . U 1 2
F50 F 1.2086(13) 0.9260(7) 0.6248(8) 0.0800 0.5000 Uani . U 1 1
F51 F 1.2680(13) 0.9085(6) 0.5296(6) 0.0806 0.5000 Uani . U 1 2
F52 F 1.2922(12) 0.8888(5) 0.5538(6) 0.0779 0.5000 Uani . U 1 1
F53 F 1.1752(12) 0.9653(5) 0.5355(6) 0.0761 0.5000 Uani . U 1 1
F54 F 1.1405(12) 0.9725(5) 0.5666(6) 0.0790 0.5000 Uani . U 1 2
H391 H 1.0946 0.8240 0.6244 0.0350 1.0000 Uiso R . . .
C55 C 0.8558(5) 0.6931(2) 0.5928(2) 0.0252 1.0000 Uani . . . .
O56 O 0.8217(4) 0.64547(15) 0.61575(15) 0.0269 1.0000 Uani . . . .
O57 O 0.8860(4) 0.68888(16) 0.53655(16) 0.0327 1.0000 Uani . . . .
C58 C 0.8654(6) 0.6327(3) 0.5079(2) 0.0401 1.0000 Uani . . . .
H582 H 0.8878 0.6348 0.4688 0.0407 1.0000 Uiso R . . .
H581 H 0.7686 0.6208 0.5055 0.0407 1.0000 Uiso R . . .
H583 H 0.9265 0.6050 0.5309 0.0407 1.0000 Uiso R . . .
C59 C 0.6783(5) 0.5560(2) 0.6657(2) 0.0238 1.0000 Uani . . . .
C60 C 0.7888(5) 0.5262(2) 0.6445(2) 0.0266 1.0000 Uani . . . .
C61 C 0.7675(6) 0.4706(2) 0.6194(2) 0.0279 1.0000 Uani . . . .
C62 C 0.6377(6) 0.4416(2) 0.6157(2) 0.0321 1.0000 Uani . . . .
C63 C 0.5300(5) 0.4705(2) 0.6371(2) 0.0311 1.0000 Uani . . . .
C64 C 0.5479(5) 0.5260(2) 0.6617(2) 0.0277 1.0000 Uani . . . .
H641 H 0.4701 0.5445 0.6754 0.0304 1.0000 Uiso R . . .
C65 C 0.3866(6) 0.4416(3) 0.6337(3) 0.0462 1.0000 Uani . . . .
F66 F 0.3874(4) 0.38431(16) 0.6200(2) 0.0656 1.0000 Uani . . . .
F67 F 0.2896(4) 0.4655(2) 0.5909(3) 0.0822 1.0000 Uani . . . .
F68 F 0.3366(5) 0.4452(2) 0.6835(2) 0.0920 1.0000 Uani . . . .
H621 H 0.6224 0.4032 0.5994 0.0356 1.0000 Uiso R . . .
C69 C 0.8879(7) 0.4440(3) 0.5939(3) 0.0409 1.0000 Uani . . . .
F70 F 0.8672(4) 0.38690(15) 0.58056(19) 0.0547 1.0000 Uani . . . .
F71 F 0.9041(5) 0.47019(18) 0.5426(2) 0.0726 1.0000 Uani . . . .
F72 F 1.0119(4) 0.44763(19) 0.6307(2) 0.0673 1.0000 Uani . . . .
H601 H 0.8792 0.5448 0.6470 0.0363 1.0000 Uiso R . . .

loop_
_atom_site_aniso_label
_atom_site_aniso_U_11
_atom_site_aniso_U_22
_atom_site_aniso_U_33
_atom_site_aniso_U_23
_atom_site_aniso_U_13
_atom_site_aniso_U_12
Pd1 0.01812(15) 0.01998(16) 0.02506(16) -0.00186(15) 0.00440(12) -0.00277(14)
P2 0.0176(5) 0.0258(6) 0.0246(6) -0.0017(5) 0.0039(4) -0.0027(4)
C3 0.021(2) 0.034(3) 0.028(2) -0.007(2) 0.0040(19) -0.0080(19)
C4 0.031(3) 0.041(3) 0.040(3) -0.006(2) 0.010(2) -0.011(2)
C5 0.031(3) 0.060(4) 0.051(4) 0.004(3) 0.012(3) -0.019(3)
C6 0.022(3) 0.083(5) 0.041(3) -0.003(3) 0.009(2) -0.015(3)
C7 0.023(2) 0.065(4) 0.035(3) -0.003(3) 0.002(2) -0.002(3)
C8 0.023(2) 0.039(3) 0.026(2) -0.006(2) 0.0039(19) -0.004(2)
C9 0.016(2) 0.035(3) 0.032(3) 0.003(2) -0.0023(19) 0.0018(19)
C10 0.022(2) 0.038(3) 0.039(3) -0.005(2) -0.003(2) 0.008(2)
N11 0.034(3) 0.045(3) 0.046(3) -0.009(2) 0.000(2) 0.012(2)
C12 0.051(4) 0.059(4) 0.056(4) -0.022(3) -0.002(3) 0.010(3)
C13 0.050(4) 0.092(7) 0.099(7) -0.051(5) 0.030(4) -0.003(4)
C14 0.035(3) 0.031(3) 0.050(4) -0.001(3) 0.001(3) 0.002(2)
C15 0.040(3) 0.042(3) 0.049(4) 0.010(3) 0.003(3) -0.001(3)
C16 0.033(3) 0.040(3) 0.037(3) 0.004(2) 0.001(2) 0.003(2)
C17 0.019(2) 0.038(3) 0.034(3) 0.003(2) -0.001(2) 0.000(2)
N18 0.030(2) 0.036(2) 0.028(2) -0.002(2) 0.0011(17) 0.002(2)
C19 0.041(3) 0.046(3) 0.032(3) -0.002(2) 0.005(2) 0.006(3)
C20 0.040(3) 0.051(4) 0.039(3) -0.007(3) 0.000(3) -0.014(3)
C21 0.022(2) 0.023(2) 0.036(3) 0.005(2) 0.006(2) -0.0020(18)
C22 0.025(2) 0.026(3) 0.041(3) 0.012(2) 0.008(2) 0.0022(19)
C23 0.040(3) 0.033(3) 0.067(4) 0.012(3) 0.010(3) 0.008(3)
C24 0.069(5) 0.044(4) 0.075(5) 0.029(4) 0.016(4) 0.016(3)
C25 0.058(4) 0.042(4) 0.059(4) 0.020(3) 0.023(3) -0.002(3)
C26 0.043(3) 0.031(3) 0.035(3) 0.005(2) 0.014(2) -0.005(2)
C27 0.023(2) 0.027(2) 0.029(2) -0.003(2) 0.0046(19) -0.0034(19)
C28 0.027(2) 0.029(3) 0.034(3) -0.002(2) 0.000(2) -0.005(2)
C29 0.043(3) 0.038(3) 0.043(3) -0.007(3) -0.006(3) -0.011(3)
C30 0.068(4) 0.038(3) 0.033(3) -0.011(3) 0.002(3) -0.009(3)
C31 0.058(4) 0.032(3) 0.038(3) -0.013(2) 0.014(3) 0.000(3)
C32 0.031(3) 0.041(3) 0.039(3) -0.008(3) 0.008(2) 0.000(2)
O33 0.0295(18) 0.0222(17) 0.0270(17) 0.0001(14) 0.0070(14) -0.0016(14)
C34 0.025(2) 0.017(2) 0.032(2) 0.0002(19) 0.0012(19) -0.0036(17)
O35 0.043(2) 0.0221(18) 0.035(2) -0.0029(15) 0.0086(17) -0.0069(15)
C36 0.049(3) 0.026(3) 0.037(3) -0.007(2) 0.007(3) -0.009(2)
C37 0.024(2) 0.023(2) 0.030(2) 0.0054(19) 0.0064(19) -0.0039(18)
C38 0.032(3) 0.022(2) 0.026(2) 0.0005(19) 0.008(2) -0.0003(19)
C39 0.034(3) 0.027(3) 0.034(3) 0.002(2) 0.005(2) -0.001(2)
C40 0.029(3) 0.023(2) 0.044(3) 0.000(2) 0.013(2) -0.0030(19)
C41 0.042(3) 0.028(3) 0.033(3) 0.004(2) 0.012(2) 0.003(2)
C42 0.039(3) 0.029(3) 0.031(3) -0.004(2) 0.008(2) 0.001(2)
C43 0.033(3) 0.031(3) 0.032(3) -0.001(2) 0.005(2) -0.004(2)
C44 0.055(4) 0.042(4) 0.040(3) 0.010(3) 0.004(3) 0.001(3)
F45 0.080(3) 0.067(3) 0.057(3) -0.011(2) -0.022(2) -0.007(2)
F46 0.056(3) 0.159(6) 0.064(3) 0.013(3) -0.003(2) 0.045(3)
F47 0.125(4) 0.074(3) 0.074(3) 0.046(3) -0.043(3) -0.038(3)
C48 0.036(3) 0.044(4) 0.056(4) 0.004(3) 0.004(3) -0.006(3)
F49 0.050(6) 0.081(7) 0.083(5) 0.012(5) -0.014(5) -0.035(5)
F50 0.056(5) 0.088(6) 0.091(4) 0.004(5) 0.002(5) -0.040(4)
F51 0.052(4) 0.086(5) 0.105(5) 0.011(4) 0.018(4) -0.030(4)
F52 0.046(4) 0.063(4) 0.123(6) 0.019(4) 0.012(4) -0.013(3)
F53 0.052(4) 0.043(4) 0.128(7) 0.033(4) 0.004(4) -0.021(3)
F54 0.051(5) 0.033(4) 0.145(8) 0.019(5) -0.003(5) -0.012(4)
C55 0.022(2) 0.028(2) 0.025(2) -0.0021(19) 0.0018(18) -0.0022(18)
O56 0.0280(17) 0.0280(18) 0.0266(17) 0.0013(14) 0.0103(14) -0.0025(14)
O57 0.041(2) 0.0287(19) 0.0317(19) -0.0039(15) 0.0141(16) -0.0004(16)
C58 0.045(3) 0.045(3) 0.034(3) -0.011(3) 0.017(2) -0.009(3)
C59 0.019(2) 0.023(2) 0.029(2) -0.0050(19) 0.0026(18) -0.0054(17)
C60 0.025(2) 0.026(2) 0.029(2) -0.002(2) 0.0037(19) -0.0030(19)
C61 0.034(3) 0.021(2) 0.029(2) -0.0020(19) 0.006(2) 0.0017(19)
C62 0.037(3) 0.027(3) 0.031(3) -0.005(2) 0.003(2) -0.006(2)
C63 0.024(2) 0.034(3) 0.034(3) -0.001(2) 0.003(2) -0.011(2)
C64 0.025(2) 0.029(3) 0.028(2) -0.005(2) 0.0032(19) -0.004(2)
C65 0.034(3) 0.046(4) 0.057(4) -0.006(3) 0.004(3) -0.021(3)
F66 0.055(2) 0.036(2) 0.102(3) -0.009(2) 0.003(2) -0.0236(18)
F67 0.036(2) 0.067(3) 0.131(4) 0.014(3) -0.019(2) -0.018(2)
F68 0.077(3) 0.119(4) 0.092(4) -0.041(3) 0.048(3) -0.069(3)
C69 0.043(3) 0.031(3) 0.051(4) -0.007(3) 0.017(3) 0.003(2)
F70 0.060(2) 0.0264(17) 0.080(3) -0.0127(18) 0.020(2) 0.0079(16)
F71 0.109(4) 0.051(2) 0.076(3) 0.010(2) 0.065(3) 0.018(2)
F72 0.0325(19) 0.061(3) 0.108(4) -0.025(3) 0.009(2) 0.0064(18)

loop_
_atom_type_symbol
_atom_type_scat_dispersion_real
_atom_type_scat_dispersion_imag
_atom_type_scat_Cromer_Mann_a1
_atom_type_scat_Cromer_Mann_b1
_atom_type_scat_Cromer_Mann_a2
_atom_type_scat_Cromer_Mann_b2
_atom_type_scat_Cromer_Mann_a3
_atom_type_scat_Cromer_Mann_b3
_atom_type_scat_Cromer_Mann_a4
_atom_type_scat_Cromer_Mann_b4
_atom_type_scat_Cromer_Mann_c
_atom_type_scat_source
C 0.0033 0.0016 2.3100 20.8439 1.0200 10.2075 1.5886 0.5687 0.8650 51.6512 0.2156 'International Tables Vol C 4.2.6.8 and 6.1.1.4'
H 0.0000 0.0000 0.4930 10.5109 0.3229 26.1257 0.1402 3.1424 0.0408 57.7998 0.0030 'International Tables Vol C 4.2.6.8 and 6.1.1.4'
N 0.0061 0.0033 12.2126 0.0057 3.1322 9.8933 2.0125 28.9975 1.1663 0.5826 -11.5290 'International Tables Vol C 4.2.6.8 and 6.1.1.4'
O 0.0106 0.0060 3.0485 13.2771 2.2868 5.7011 1.5463 0.3239 0.8670 32.9089 0.2508 'International Tables Vol C 4.2.6.8 and 6.1.1.4'
F 0.0171 0.0103 3.5392 10.2825 2.6412 4.2944 1.5170 0.2615 1.0243 26.1476 0.2776 'International Tables Vol C 4.2.6.8 and 6.1.1.4'
P 0.1023 0.0942 6.4345 1.9067 4.1791 27.1570 1.7800 0.5260 1.4908 68.1645 1.1149 'International Tables Vol C 4.2.6.8 and 6.1.1.4'
Pd -0.9988 1.0072 19.3319 0.6987 15.5017 7.9893 5.2954 25.2052 0.6058 76.8986 5.2659 'International Tables Vol C 4.2.6.8 and 6.1.1.4'

loop_
_geom_angle_atom_site_label_1
_geom_angle_atom_site_label_2
_geom_angle_atom_site_label_3
_geom_angle
_geom_angle_publ_flag
P2 Pd1 O33 98.36(10) yes
P2 Pd1 O56 175.92(10) yes
O33 Pd1 O56 85.51(13) yes
P2 Pd1 C59 89.58(14) yes
O33 Pd1 C59 171.54(16) yes
O56 Pd1 C59 86.49(17) yes
Pd1 P2 C3 113.55(17) yes
Pd1 P2 C21 110.78(17) yes
C3 P2 C21 106.4(2) yes
Pd1 P2 C27 112.17(16) yes
C3 P2 C27 103.6(2) yes
C21 P2 C27 110.0(2) yes
P2 C3 C4 118.1(4) yes
P2 C3 C8 123.0(4) yes
C4 C3 C8 118.8(5) yes
C3 C4 C5 121.4(6) yes
C3 C4 H41 119.2 no
C5 C4 H41 119.4 no
C4 C5 C6 119.9(6) yes
C4 C5 H51 119.6 no
C6 C5 H51 120.4 no
C5 C6 C7 119.7(5) yes
C5 C6 H61 120.3 no
C7 C6 H61 120.0 no
C6 C7 C8 122.2(6) yes
C6 C7 H71 119.0 no
C8 C7 H71 118.8 no
C7 C8 C3 117.8(5) yes
C7 C8 C9 116.5(5) yes
C3 C8 C9 125.6(4) yes
C8 C9 C10 123.0(5) yes
C8 C9 C17 117.9(5) yes
C10 C9 C17 119.0(5) yes
C9 C10 N11 120.1(5) yes
C9 C10 C14 119.8(5) yes
N11 C10 C14 120.1(5) yes
C10 N11 C12 115.3(5) yes
C10 N11 C13 116.1(5) yes
C12 N11 C13 107.6(5) yes
N11 C12 H121 107.9 no
N11 C12 H122 109.4 no
H121 C12 H122 109.4 no
N11 C12 H123 111.0 no
H121 C12 H123 109.5 no
H122 C12 H123 109.5 no
N11 C13 H132 109.8 no
N11 C13 H131 109.6 no
H132 C13 H131 109.4 no
N11 C13 H133 109.0 no
H132 C13 H133 109.5 no
H131 C13 H133 109.5 no
C10 C14 C15 120.2(6) yes
C10 C14 H141 119.7 no
C15 C14 H141 120.2 no
C14 C15 C16 120.6(6) yes
C14 C15 H151 119.5 no
C16 C15 H151 119.9 no
C15 C16 C17 121.1(6) yes
C15 C16 H161 120.3 no
C17 C16 H161 118.6 no
C9 C17 C16 119.0(5) yes
C9 C17 N18 119.8(5) yes
C16 C17 N18 121.2(5) yes
C17 N18 C19 115.3(5) yes
C17 N18 C20 113.7(4) yes
C19 N18 C20 108.6(4) yes
N18 C19 H193 108.5 no
N18 C19 H192 110.1 no
H193 C19 H192 109.5 no
N18 C19 H191 109.8 no
H193 C19 H191 109.5 no
H192 C19 H191 109.5 no
N18 C20 H203 108.9 no
N18 C20 H202 110.4 no
H203 C20 H202 109.5 no
N18 C20 H201 109.2 no
H203 C20 H201 109.5 no
H202 C20 H201 109.4 no
P2 C21 C22 112.0(3) yes
P2 C21 C26 119.3(4) yes
C22 C21 C26 107.7(4) yes
P2 C21 H211 105.8 no
C22 C21 H211 106.1 no
C26 C21 H211 105.0 no
C21 C22 C23 110.7(4) yes
C21 C22 H221 109.5 no
C23 C22 H221 109.4 no
C21 C22 H222 109.2 no
C23 C22 H222 108.6 no
H221 C22 H222 109.5 no
C22 C23 C24 111.6(5) yes
C22 C23 H231 108.4 no
C24 C23 H231 110.8 no
C22 C23 H232 108.7 no
C24 C23 H232 108.0 no
H231 C23 H232 109.5 no
C23 C24 C25 109.9(6) yes
C23 C24 H242 107.6 no
C25 C24 H242 107.9 no
C23 C24 H241 111.1 no
C25 C24 H241 110.7 no
H242 C24 H241 109.5 no
C24 C25 C26 112.1(5) yes
C24 C25 H252 110.1 no
C26 C25 H252 108.2 no
C24 C25 H251 107.9 no
C26 C25 H251 109.0 no
H252 C25 H251 109.4 no
C21 C26 C25 110.6(5) yes
C21 C26 H262 108.5 no
C25 C26 H262 109.6 no
C21 C26 H261 109.2 no
C25 C26 H261 109.5 no
H262 C26 H261 109.5 no
P2 C27 C28 111.4(3) yes
P2 C27 C32 114.3(4) yes
C28 C27 C32 111.5(4) yes
P2 C27 H271 107.2 no
C28 C27 H271 106.6 no
C32 C27 H271 105.3 no
C27 C28 C29 110.8(4) yes
C27 C28 H281 109.3 no
C29 C28 H281 110.6 no
C27 C28 H282 108.3 no
C29 C28 H282 108.2 no
H281 C28 H282 109.4 no
C28 C29 C30 110.9(5) yes
C28 C29 H292 109.1 no
C30 C29 H292 107.8 no
C28 C29 H291 109.5 no
C30 C29 H291 110.0 no
H292 C29 H291 109.5 no
C29 C30 C31 110.0(5) yes
C29 C30 H301 112.1 no
C31 C30 H301 110.1 no
C29 C30 H302 107.7 no
C31 C30 H302 107.4 no
H301 C30 H302 109.5 no
C30 C31 C32 112.3(5) yes
C30 C31 H312 106.2 no
C32 C31 H312 106.6 no
C30 C31 H311 111.2 no
C32 C31 H311 110.8 no
H312 C31 H311 109.4 no
C27 C32 C31 112.3(5) yes
C27 C32 H322 109.7 no
C31 C32 H322 110.0 no
C27 C32 H321 107.7 no
C31 C32 H321 107.6 no
H322 C32 H321 109.5 no
Pd1 O33 C34 125.6(3) yes
O33 C34 O35 117.4(4) yes
O33 C34 C37 129.2(4) yes
O35 C34 C37 113.5(4) yes
C34 O35 C36 117.0(4) yes
O35 C36 H362 109.3 no
O35 C36 H361 108.5 no
H362 C36 H361 109.5 no
O35 C36 H363 110.6 no
H362 C36 H363 109.5 no
H361 C36 H363 109.5 no
C34 C37 C38 119.9(4) yes
C34 C37 C55 121.1(4) yes
C38 C37 C55 118.8(4) yes
C37 C38 C39 122.5(5) yes
C37 C38 C43 119.2(5) yes
C39 C38 C43 118.2(5) yes
C38 C39 C40 120.0(5) yes
C38 C39 H391 119.7 no
C40 C39 H391 120.2 no
C39 C40 C41 121.4(5) yes
C39 C40 C48 120.0(5) yes
C41 C40 C48 118.6(5) yes
C40 C41 C42 118.7(5) yes
C40 C41 H411 121.6 no
C42 C41 H411 119.7 no
C41 C42 C43 120.2(5) yes
C41 C42 C44 121.9(5) yes
C43 C42 C44 117.9(5) yes
C42 C43 C38 121.4(5) yes
C42 C43 H431 119.1 no
C38 C43 H431 119.5 no
C42 C44 F45 113.3(5) yes
C42 C44 F46 112.7(5) yes
F45 C44 F46 104.9(6) yes
C42 C44 F47 112.7(6) yes
F45 C44 F47 105.1(5) yes
F46 C44 F47 107.4(6) yes
C40 C48 F50 110.7(8) yes
C40 C48 F52 111.2(7) yes
F50 C48 F52 104.6(9) yes
C40 C48 F53 115.2(7) yes
F50 C48 F53 113.0(10) yes
F52 C48 F53 101.3(8) yes
C40 C48 F49 116.0(8) yes
C40 C48 F51 112.8(7) yes
F49 C48 F51 103.2(9) yes
C40 C48 F54 109.9(7) yes
F49 C48 F54 105.8(10) yes
F51 C48 F54 108.6(9) yes
C37 C55 O56 129.7(5) yes
C37 C55 O57 114.5(4) yes
O56 C55 O57 115.8(4) yes
Pd1 O56 C55 125.8(3) yes
C55 O57 C58 117.1(4) yes
O57 C58 H582 110.2 no
O57 C58 H581 109.6 no
H582 C58 H581 109.5 no
O57 C58 H583 108.7 no
H582 C58 H583 109.5 no
H581 C58 H583 109.5 no
Pd1 C59 C60 114.3(3) yes
Pd1 C59 C64 128.9(4) yes
C60 C59 C64 116.6(4) yes
C59 C60 C61 121.2(5) yes
C59 C60 H601 119.1 no
C61 C60 H601 119.7 no
C60 C61 C62 121.5(5) yes
C60 C61 C69 117.6(5) yes
C62 C61 C69 120.8(5) yes
C61 C62 C63 117.2(5) yes
C61 C62 H621 122.4 no
C63 C62 H621 120.3 no
C62 C63 C64 122.4(5) yes
C62 C63 C65 119.7(5) yes
C64 C63 C65 118.0(5) yes
C59 C64 C63 121.1(5) yes
C59 C64 H641 119.4 no
C63 C64 H641 119.5 no
C63 C65 F66 113.4(5) yes
C63 C65 F67 111.3(5) yes
F66 C65 F67 105.1(5) yes
C63 C65 F68 113.0(5) yes
F66 C65 F68 106.3(6) yes
F67 C65 F68 107.3(6) yes
C61 C69 F70 112.9(5) yes
C61 C69 F71 111.6(5) yes
F70 C69 F71 105.6(5) yes
C61 C69 F72 112.6(5) yes
F70 C69 F72 106.5(5) yes
F71 C69 F72 107.3(5) yes

loop_
_geom_bond_atom_site_label_1
_geom_bond_atom_site_label_2
_geom_bond_distance
_geom_bond_publ_flag
Pd1 P2 2.2341(13) yes
Pd1 O33 2.126(3) yes
Pd1 O56 2.094(3) yes
Pd1 C59 1.992(5) yes
P2 C3 1.852(5) yes
P2 C21 1.856(5) yes
P2 C27 1.850(5) yes
C3 C4 1.405(7) yes
C3 C8 1.403(7) yes
C4 C5 1.390(7) yes
C4 H41 0.951 no
C5 C6 1.363(9) yes
C5 H51 0.950 no
C6 C7 1.381(9) yes
C6 H61 0.951 no
C7 C8 1.408(7) yes
C7 H71 0.951 no
C8 C9 1.500(7) yes
C9 C10 1.417(7) yes
C9 C17 1.421(7) yes
C10 N11 1.439(7) yes
C10 C14 1.396(8) yes
N11 C12 1.468(8) yes
N11 C13 1.453(8) yes
C12 H121 0.950 no
C12 H122 0.950 no
C12 H123 0.951 no
C13 H132 0.950 no
C13 H131 0.950 no
C13 H133 0.951 no
C14 C15 1.381(9) yes
C14 H141 0.951 no
C15 C16 1.382(8) yes
C15 H151 0.950 no
C16 C17 1.391(8) yes
C16 H161 0.950 no
C17 N18 1.435(7) yes
N18 C19 1.459(7) yes
N18 C20 1.473(7) yes
C19 H193 0.951 no
C19 H192 0.950 no
C19 H191 0.951 no
C20 H203 0.950 no
C20 H202 0.950 no
C20 H201 0.950 no
C21 C22 1.553(6) yes
C21 C26 1.549(7) yes
C21 H211 0.951 no
C22 C23 1.540(7) yes
C22 H221 0.950 no
C22 H222 0.950 no
C23 C24 1.524(10) yes
C23 H231 0.951 no
C23 H232 0.951 no
C24 C25 1.515(9) yes
C24 H242 0.951 no
C24 H241 0.951 no
C25 C26 1.530(8) yes
C25 H252 0.951 no
C25 H251 0.950 no
C26 H262 0.951 no
C26 H261 0.951 no
C27 C28 1.538(7) yes
C27 C32 1.541(7) yes
C27 H271 0.950 no
C28 C29 1.535(7) yes
C28 H281 0.950 no
C28 H282 0.950 no
C29 C30 1.528(9) yes
C29 H292 0.950 no
C29 H291 0.951 no
C30 C31 1.519(9) yes
C30 H301 0.950 no
C30 H302 0.951 no
C31 C32 1.516(7) yes
C31 H312 0.950 no
C31 H311 0.950 no
C32 H322 0.951 no
C32 H321 0.951 no
O33 C34 1.266(6) yes
C34 O35 1.360(6) yes
C34 C37 1.404(7) yes
O35 C36 1.435(6) yes
C36 H362 0.951 no
C36 H361 0.951 no
C36 H363 0.950 no
C37 C38 1.502(6) yes
C37 C55 1.378(7) yes
C38 C39 1.401(7) yes
C38 C43 1.381(7) yes
C39 C40 1.391(7) yes
C39 H391 0.950 no
C40 C41 1.383(8) yes
C40 C48 1.496(8) yes
C41 C42 1.384(8) yes
C41 H411 0.950 no
C42 C43 1.398(7) yes
C42 C44 1.488(8) yes
C43 H431 0.951 no
C44 F45 1.324(7) yes
C44 F46 1.310(8) yes
C44 F47 1.331(7) yes
C48 F50 1.302(19) yes
C48 F52 1.352(14) yes
C48 F53 1.325(13) yes
C48 F49 1.339(17) yes
C48 F51 1.340(15) yes
C48 F54 1.316(13) yes
C55 O56 1.271(6) yes
C55 O57 1.362(6) yes
O57 C58 1.433(6) yes
C58 H582 0.950 no
C58 H581 0.951 no
C58 H583 0.951 no
C59 C60 1.403(7) yes
C59 C64 1.403(6) yes
C60 C61 1.388(7) yes
C60 H601 0.951 no
C61 C62 1.388(7) yes
C61 C69 1.498(7) yes
C62 C63 1.376(7) yes
C62 H621 0.951 no
C63 C64 1.379(7) yes
C63 C65 1.503(7) yes
C64 H641 0.950 no
C65 F66 1.341(7) yes
C65 F67 1.333(8) yes
C65 F68 1.306(8) yes
C69 F70 1.341(6) yes
C69 F71 1.343(7) yes
C69 F72 1.323(7) yes

loop_
_geom_hbond_atom_site_label_D
_geom_hbond_atom_site_label_H
_geom_hbond_atom_site_label_A
_geom_hbond_angle_DHA
_geom_hbond_distance_DH
_geom_hbond_distance_HA
_geom_hbond_distance_DA
_geom_hbond_publ_flag
C13 H133 C7 151.00 0.951 2.337 3.203(8) yes
C19 H191 O56 167.00 0.951 2.538 3.470(8) yes
C20 H201 C7 147.00 0.950 2.331 3.173(8) yes
C64 H641 C3 139.00 0.950 2.523 3.303(8) yes
